data_7229690
loop_
_publ_author_name
'Tanida, S.'
'Takata, N.'
'Takano, R.'
'Sakon, A.'
'Ueto, T.'
'Shiraki, K.'
'Kadota, K.'
'Tozuka, Y.'
'Ishigai, M.'

_publ_section_title
;
 Cocrystal structure design for CH5134731 based on isomorphism
;
_journal_issue 3
_journal_name_full CrystEngComm
_journal_page_first 362
_journal_paper_doi 10.1039/C7CE01878A
_journal_volume 20
_journal_year 2018
_chemical_formula_moiety 'C21.5 H17 F3 N5 O4 S2'
_chemical_formula_sum 'C21.5 H17 F3 N5 O4 S2'
_chemical_formula_weight 530.52
_space_group_crystal_system monoclinic
_space_group_IT_number 14
_space_group_name_Hall '-P 2ybc'
_space_group_name_H-M_alt 'P 1 21/c 1'
_symmetry_space_group_name_Hall '-P 2ybc'
_symmetry_space_group_name_H-M 'P 1 21/c 1'
_atom_sites_solution_hydrogens geom
_atom_sites_solution_primary direct
_atom_sites_solution_secondary difmap
_audit_update_record
;
2017-10-27 deposited with the CCDC.
2017-12-11 downloaded from the CCDC.
;
_cell_angle_alpha 90.0000
_cell_angle_beta 91.5970(11)
_cell_angle_gamma 90.0000
_cell_formula_units_Z 4
_cell_length_a 11.4209(2)
_cell_length_b 20.5581(4)
_cell_length_c 9.97928(18)
_cell_measurement_reflns_used 19085
_cell_measurement_temperature 93
_cell_measurement_theta_max 68.16
_cell_measurement_theta_min 3.87
_cell_volume 2342.15(7)
_computing_cell_refinement 'RAPID AUTO'
_computing_data_collection 'RAPID AUTO (Rigaku, ????)'
_computing_data_reduction 'RAPID AUTO'
_computing_molecular_graphics 'CrystalStructure 4.2.2'
_computing_publication_material 'CrystalStructure 4.2.2 (Rigaku, 2016)'
_computing_structure_refinement 'SHELXL97 (Sheldrick, 2008)'
_computing_structure_solution 'SIR2004 (Burla, et al., 2005)'
_diffrn_ambient_temperature 93
_diffrn_detector_area_resol_mean 10.000
_diffrn_measured_fraction_theta_full 0.999
_diffrn_measured_fraction_theta_max 0.999
_diffrn_measurement_device_type 'Rigaku R-AXIS RAPID'
_diffrn_measurement_method \w
_diffrn_radiation_type 'Cu K\a'
_diffrn_radiation_wavelength 1.54187
_diffrn_reflns_av_R_equivalents 0.0734
_diffrn_reflns_Laue_measured_fraction_full 0.000
_diffrn_reflns_Laue_measured_fraction_max 0.000
_diffrn_reflns_limit_h_max 13
_diffrn_reflns_limit_h_min -13
_diffrn_reflns_limit_k_max 0
_diffrn_reflns_limit_k_min -24
_diffrn_reflns_limit_l_max 12
_diffrn_reflns_limit_l_min 0
_diffrn_reflns_number 4275
_diffrn_reflns_point_group_measured_fraction_full 0.000
_diffrn_reflns_point_group_measured_fraction_max 0.000
_diffrn_reflns_theta_full 68.180
_diffrn_reflns_theta_max 68.180
_diffrn_reflns_theta_min 3.872
_diffrn_standards_number 0
_exptl_absorpt_coefficient_mu 2.640
_exptl_absorpt_correction_T_max 0.924
_exptl_absorpt_correction_T_min 0.715
_exptl_absorpt_correction_type multi-scan
_exptl_absorpt_process_details 'ABSCOR (Rigaku, 1995)'
_exptl_crystal_colour colorless
_exptl_crystal_density_diffrn 1.504
_exptl_crystal_density_method 'not measured'
_exptl_crystal_description platelet
_exptl_crystal_F_000 1088.00
_exptl_crystal_size_max 0.120
_exptl_crystal_size_mid 0.070
_exptl_crystal_size_min 0.030
_refine_diff_density_max 0.41
_refine_diff_density_min -0.53
_refine_ls_extinction_method none
_refine_ls_goodness_of_fit_ref 0.892
_refine_ls_hydrogen_treatment mixed
_refine_ls_number_parameters 420
_refine_ls_number_reflns 4275
_refine_ls_number_restraints 259
_refine_ls_R_factor_all 0.0929
_refine_ls_R_factor_gt 0.0627
_refine_ls_shift/su_max 0.000
_refine_ls_structure_factor_coef Fsqd
_refine_ls_weighting_details 'w = 1/[\s^2^(Fo^2^)+(0.0119P)^2^] where P=(Fo^2^+2Fc^2^)/3'
_refine_ls_weighting_scheme calc
_refine_ls_wR_factor_gt 0.1493
_refine_ls_wR_factor_ref 0.1669
_reflns_number_gt 2450
_reflns_number_total 4275
_reflns_threshold_expression F^2^>2.0\s(F^2^)
_cod_data_source_file c7ce01878a2.cif
_cod_data_source_block ZR2_4731BZA_SU_101_3
_cod_depositor_comments 'Adding full bibliography for 7229690--7229693.cif.'
_cod_original_cell_volume 2342.14(7)
_cod_database_code 7229690

loop_
_space_group_symop_id
_space_group_symop_operation_xyz
1 +X,+Y,+Z
2 -X,1/2+Y,1/2-Z
3 -X,-Y,-Z
4 +X,-1/2-Y,-1/2+Z

loop_
_atom_site_label
_atom_site_type_symbol
_atom_site_fract_x
_atom_site_fract_y
_atom_site_fract_z
_atom_site_U_iso_or_equiv
_atom_site_adp_type
_atom_site_occupancy
_atom_site_symmetry_multiplicity
_atom_site_calc_flag
_atom_site_refinement_flags
_atom_site_disorder_assembly
_atom_site_disorder_group
N1 N 0.1713(4) 0.2561(2) -0.1668(5) 0.0460(12) Uani 1 1 d D . .
H1A H 0.177(5) 0.267(3) -0.0768(19) 0.055 Uiso 1 1 d D . .
H1B H 0.102(3) 0.235(2) -0.187(6) 0.055 Uiso 1 1 d D . .
S2 S 0.28208(12) 0.22744(6) -0.24141(13) 0.0395(4) Uani 1 1 d . . .
O3 O 0.2479(3) 0.21746(17) -0.3797(4) 0.0490(10) Uani 1 1 d . . .
O4 O 0.3791(3) 0.26922(16) -0.2096(4) 0.0452(9) Uani 1 1 d . . .
C5 C 0.3153(4) 0.1504(2) -0.1731(5) 0.0351(11) Uani 1 1 d . . .
C6 C 0.2967(5) 0.0941(2) -0.2496(5) 0.0424(13) Uani 1 1 d . . .
H6 H 0.2676 0.0984 -0.3393 0.051 Uiso 1 1 calc R . .
N7 N 0.3183(4) 0.0344(2) -0.2009(4) 0.0431(11) Uani 1 1 d . . .
C8 C 0.3568(4) 0.0300(2) -0.0736(5) 0.0376(12) Uani 1 1 d . . .
H8 H 0.3709 -0.0121 -0.0373 0.045 Uiso 1 1 calc R . .
C9 C 0.3774(4) 0.0834(2) 0.0084(5) 0.0334(11) Uani 1 1 d . . .
C10 C 0.3563(4) 0.1452(2) -0.0416(5) 0.0350(11) Uani 1 1 d . . .
H10 H 0.3695 0.1828 0.0122 0.042 Uiso 1 1 calc R . .
N11 N 0.4184(3) 0.07468(18) 0.1440(4) 0.0319(9) Uani 1 1 d . A .
C12 C 0.5143(4) 0.1060(2) 0.1957(5) 0.0318(11) Uani 1 1 d . A .
S13 S 0.61520(11) 0.14504(6) 0.11250(14) 0.0399(4) Uani 1 1 d . . .
N14 N 0.5140(3) 0.09668(18) 0.3340(4) 0.0350(10) Uani 1 1 d . . .
C15 C 0.4160(4) 0.0622(2) 0.3732(5) 0.0352(12) Uani 1 1 d . A .
O16 O 0.3925(3) 0.04876(17) 0.4874(4) 0.0446(9) Uani 1 1 d . . .
C17 C 0.3469(4) 0.0434(2) 0.2473(5) 0.0325(11) Uani 1 1 d . . .
C18 C 0.3448(5) -0.0309(2) 0.2361(5) 0.0420(13) Uani 1 1 d . A .
H18A H 0.2966 -0.0490 0.3068 0.063 Uiso 1 1 calc R . .
H18B H 0.4248 -0.0478 0.2462 0.063 Uiso 1 1 calc R . .
H18C H 0.3117 -0.0435 0.1483 0.063 Uiso 1 1 calc R . .
C19 C 0.2242(4) 0.0721(3) 0.2514(6) 0.0421(13) Uani 1 1 d . A .
H19A H 0.1800 0.0501 0.3209 0.063 Uiso 1 1 calc R . .
H19B H 0.1842 0.0660 0.1641 0.063 Uiso 1 1 calc R . .
H19C H 0.2294 0.1187 0.2717 0.063 Uiso 1 1 calc R . .
C20A C 0.6045(10) 0.1258(7) 0.4121(12) 0.031(3) Uani 0.569(10) 1 d PDU A 1
C21A C 0.7185(9) 0.1042(6) 0.4017(10) 0.034(2) Uani 0.569(10) 1 d PDU A 1
H21A H 0.7380 0.0725 0.3366 0.041 Uiso 0.569(10) 1 calc PR A 1
C22A C 0.8037(8) 0.1296(5) 0.4881(11) 0.038(2) Uani 0.569(10) 1 d PDU A 1
C23A C 0.9275(10) 0.1058(5) 0.4820(12) 0.066(3) Uani 0.569(10) 1 d PDU A 1
F24A F 0.9426(7) 0.0619(5) 0.3884(10) 0.109(3) Uani 0.569(10) 1 d PDU A 1
F25A F 0.9615(15) 0.0757(7) 0.5957(13) 0.104(4) Uani 0.569(10) 1 d PDU A 1
F26A F 1.0033(6) 0.1540(4) 0.4658(11) 0.092(3) Uani 0.569(10) 1 d PDU A 1
C27A C 0.7731(11) 0.1707(6) 0.5943(13) 0.049(3) Uani 0.569(10) 1 d PDU A 1
C28A C 0.6587(11) 0.1905(7) 0.6040(14) 0.052(3) Uani 0.569(10) 1 d PDU A 1
H28A H 0.6382 0.2213 0.6702 0.062 Uiso 0.569(10) 1 calc PR A 1
C29A C 0.5735(12) 0.1654(10) 0.5177(18) 0.047(4) Uani 0.569(10) 1 d PDU A 1
H29A H 0.4934 0.1753 0.5308 0.057 Uiso 0.569(10) 1 calc PR A 1
C30A C 0.8622(11) 0.2035(5) 0.6751(14) 0.060(3) Uani 0.569(10) 1 d PDU A 1
N31A N 0.9301(10) 0.2285(5) 0.7422(13) 0.077(4) Uani 0.569(10) 1 d PDU A 1
C20B C 0.5914(15) 0.1211(11) 0.4439(17) 0.042(4) Uani 0.431(10) 1 d PDU A 2
C21B C 0.7098(14) 0.1094(10) 0.4395(16) 0.042(3) Uani 0.431(10) 1 d PDU A 2
H21B H 0.7403 0.0815 0.3729 0.051 Uiso 0.431(10) 1 calc PR A 2
C22B C 0.7841(11) 0.1388(9) 0.5338(15) 0.045(3) Uani 0.431(10) 1 d PDU A 2
C23B C 0.9119(12) 0.1260(7) 0.5281(15) 0.072(3) Uani 0.431(10) 1 d PDU A 2
F24B F 0.9448(11) 0.1020(8) 0.4121(13) 0.110(4) Uani 0.431(10) 1 d PDU A 2
F25B F 0.9481(19) 0.0826(8) 0.6200(16) 0.099(4) Uani 0.431(10) 1 d PDU A 2
F26B F 0.9772(9) 0.1787(6) 0.5524(15) 0.101(4) Uani 0.431(10) 1 d PDU A 2
C27B C 0.7394(14) 0.1835(8) 0.6241(19) 0.057(3) Uani 0.431(10) 1 d PDU A 2
C28B C 0.6200(13) 0.1910(7) 0.6323(16) 0.039(3) Uani 0.431(10) 1 d PDU A 2
H28B H 0.5885 0.2136 0.7061 0.047 Uiso 0.431(10) 1 calc PR A 2
C29B C 0.5454(14) 0.1657(12) 0.533(2) 0.034(3) Uani 0.431(10) 1 d PDU A 2
H29B H 0.4655 0.1784 0.5268 0.041 Uiso 0.431(10) 1 calc PR A 2
C30B C 0.8082(15) 0.2053(7) 0.7405(19) 0.064(4) Uani 0.431(10) 1 d PDU A 2
N31B N 0.8592(14) 0.2235(7) 0.8335(17) 0.083(4) Uani 0.431(10) 1 d PDU A 2
C101 C 0.0691(7) -0.0239(4) -0.1180(8) 0.066(4) Uiso 0.50 1 d PGDU B -1
H101 H 0.1029 -0.0018 -0.1911 0.079 Uiso 0.50 1 calc PR B -1
C102 C 0.0809(8) -0.0909(4) -0.1060(10) 0.077(4) Uiso 0.50 1 d PGDU B -1
H102 H 0.1228 -0.1147 -0.1708 0.092 Uiso 0.50 1 calc PR B -1
C103 C 0.0314(10) -0.1232(3) 0.0010(12) 0.126(9) Uiso 0.50 1 d PGDU B -1
H103 H 0.0395 -0.1691 0.0092 0.151 Uiso 0.50 1 calc PR B -1
C104 C -0.0298(10) -0.0885(5) 0.0958(10) 0.086(5) Uiso 0.50 1 d PGDU B -1
H104 H -0.0636 -0.1106 0.1689 0.103 Uiso 0.50 1 calc PR B -1
C105 C -0.0416(9) -0.0214(5) 0.0837(9) 0.062(3) Uiso 0.50 1 d PGDU B -1
H105 H -0.0834 0.0023 0.1485 0.075 Uiso 0.50 1 calc PR B -1
C106 C 0.0079(8) 0.0109(3) -0.0232(9) 0.074(4) Uiso 0.50 1 d PGDU B -1
C107 C -0.0029(11) 0.0820(5) -0.0429(13) 0.072(4) Uiso 0.50 1 d PDU B -1
O108 O 0.0583(11) 0.1171(6) -0.1138(13) 0.115(4) Uiso 0.50 1 d PDU B -1
O109 O -0.0850(11) 0.1109(7) 0.0263(13) 0.110(4) Uiso 0.50 1 d PDU B -1
H109 H -0.0842 0.1511 0.0107 0.132 Uiso 0.50 1 calc PRD B -1

loop_
_atom_site_aniso_label
_atom_site_aniso_U_11
_atom_site_aniso_U_22
_atom_site_aniso_U_33
_atom_site_aniso_U_23
_atom_site_aniso_U_13
_atom_site_aniso_U_12
N1 0.045(3) 0.055(3) 0.038(3) 0.000(2) -0.003(2) 0.010(2)
S2 0.0503(8) 0.0326(7) 0.0352(7) 0.0026(6) -0.0065(6) -0.0004(6)
O3 0.072(3) 0.044(2) 0.031(2) -0.0003(17) -0.0094(18) 0.0011(19)
O4 0.054(2) 0.0325(19) 0.049(2) 0.0067(17) -0.0072(18) -0.0105(16)
C5 0.042(3) 0.027(2) 0.036(3) 0.002(2) -0.002(2) -0.004(2)
C6 0.050(3) 0.043(3) 0.034(3) 0.000(2) -0.003(2) -0.003(3)
N7 0.060(3) 0.029(2) 0.040(3) -0.0011(19) -0.004(2) 0.000(2)
C8 0.044(3) 0.029(3) 0.040(3) 0.001(2) -0.002(2) -0.001(2)
C9 0.034(3) 0.030(2) 0.037(3) 0.002(2) -0.002(2) -0.002(2)
C10 0.037(3) 0.029(2) 0.038(3) 0.000(2) -0.006(2) 0.002(2)
N11 0.034(2) 0.026(2) 0.036(2) 0.0040(17) -0.0048(18) -0.0031(17)
C12 0.039(3) 0.017(2) 0.039(3) 0.004(2) -0.001(2) 0.0002(19)
S13 0.0394(7) 0.0285(6) 0.0518(9) 0.0033(6) -0.0012(6) -0.0028(5)
N14 0.038(2) 0.026(2) 0.041(3) 0.0029(18) -0.0083(19) -0.0007(17)
C15 0.040(3) 0.026(2) 0.039(3) 0.003(2) -0.009(2) 0.003(2)
O16 0.051(2) 0.042(2) 0.040(2) 0.0047(17) -0.0044(18) -0.0031(17)
C17 0.033(3) 0.026(2) 0.038(3) 0.003(2) -0.002(2) -0.003(2)
C18 0.054(3) 0.025(3) 0.047(3) 0.002(2) -0.001(3) -0.004(2)
C19 0.033(3) 0.041(3) 0.053(3) 0.001(3) -0.003(2) -0.001(2)
C20A 0.039(4) 0.034(4) 0.020(5) 0.013(4) -0.009(4) -0.009(3)
C21A 0.040(4) 0.044(5) 0.019(5) 0.003(4) -0.003(3) -0.010(3)
C22A 0.034(3) 0.052(5) 0.027(5) 0.012(3) -0.010(3) -0.014(3)
C23A 0.039(4) 0.077(5) 0.080(5) -0.004(4) -0.018(4) -0.007(4)
F24A 0.044(4) 0.142(5) 0.140(5) -0.066(4) -0.025(4) 0.029(4)
F25A 0.083(6) 0.092(5) 0.134(5) 0.040(4) -0.030(5) 0.025(4)
F26A 0.042(3) 0.103(5) 0.131(6) 0.019(4) -0.004(4) -0.024(3)
C27A 0.057(4) 0.018(4) 0.071(5) -0.004(4) -0.039(4) 0.007(4)
C28A 0.062(4) 0.035(5) 0.057(6) -0.010(4) -0.018(4) 0.002(4)
C29A 0.046(5) 0.035(5) 0.060(6) 0.000(4) -0.016(4) 0.010(5)
C30A 0.051(5) 0.042(5) 0.086(6) -0.014(4) -0.023(4) -0.005(4)
N31A 0.071(5) 0.069(5) 0.088(6) -0.014(4) -0.032(4) -0.018(4)
C20B 0.050(5) 0.063(7) 0.014(6) 0.006(5) 0.006(4) 0.010(5)
C21B 0.050(5) 0.063(6) 0.014(5) 0.006(4) 0.006(4) 0.010(5)
C22B 0.038(4) 0.072(6) 0.024(5) 0.017(4) 0.005(4) 0.012(4)
C23B 0.059(5) 0.076(6) 0.080(6) -0.008(5) -0.009(5) 0.000(4)
F24B 0.047(5) 0.164(7) 0.117(5) -0.050(5) 0.001(4) 0.017(5)
F25B 0.078(6) 0.094(6) 0.122(6) -0.004(5) -0.058(5) 0.009(5)
F26B 0.053(5) 0.113(5) 0.137(7) -0.007(4) -0.011(5) -0.030(4)
C27B 0.054(5) 0.015(5) 0.101(6) -0.013(4) -0.035(4) 0.012(4)
C28B 0.056(5) 0.012(5) 0.048(6) 0.006(4) -0.028(4) 0.003(4)
C29B 0.043(5) 0.023(5) 0.036(6) -0.004(4) -0.012(4) -0.004(5)
C30B 0.051(6) 0.044(6) 0.094(6) -0.016(5) -0.035(5) 0.010(5)
N31B 0.077(6) 0.070(6) 0.101(7) -0.024(5) -0.037(5) 0.002(5)

loop_
_atom_type_symbol
_atom_type_description
_atom_type_scat_dispersion_real
_atom_type_scat_dispersion_imag
_atom_type_scat_source
C C 0.0181 0.0091
;
International Tables for Crystallography
(Vol. C, Tables 4.2.6.8 and 6.1.1.4)
;
H H 0.0000 0.0000
;
International Tables for Crystallography
(Vol. C, Table 6.1.1.4)
;
O O 0.0492 0.0322
;
International Tables for Crystallography
(Vol. C, Tables 4.2.6.8 and 6.1.1.4)
;
N N 0.0311 0.0180
;
International Tables for Crystallography
(Vol. C, Tables 4.2.6.8 and 6.1.1.4)
;
S S 0.3331 0.5567
;
International Tables for Crystallography
(Vol. C, Tables 4.2.6.8 and 6.1.1.4)
;
F F 0.0727 0.0534
;
International Tables for Crystallography
(Vol. C, Tables 4.2.6.8 and 6.1.1.4)
;

loop_
_geom_angle_atom_site_label_1
_geom_angle_atom_site_label_2
_geom_angle_atom_site_label_3
_geom_angle
S2 N1 H1A 120(3)
S2 N1 H1B 114(4)
H1A N1 H1B 111(5)
O4 S2 O3 119.1(2)
O4 S2 N1 107.1(2)
O3 S2 N1 107.6(2)
O4 S2 C5 107.3(2)
O3 S2 C5 107.0(2)
N1 S2 C5 108.4(3)
C10 C5 C6 119.8(5)
C10 C5 S2 119.9(4)
C6 C5 S2 120.3(4)
N7 C6 C5 122.3(5)
N7 C6 H6 118.8
C5 C6 H6 118.8
C8 N7 C6 117.4(4)
N7 C8 C9 123.7(5)
N7 C8 H8 118.2
C9 C8 H8 118.2
C8 C9 C10 119.3(5)
C8 C9 N11 120.3(4)
C10 C9 N11 120.3(4)
C5 C10 C9 117.5(5)
C5 C10 H10 121.2
C9 C10 H10 121.2
C12 N11 C9 122.6(4)
C12 N11 C17 113.3(4)
C9 N11 C17 122.8(4)
N11 C12 N14 106.7(4)
N11 C12 S13 127.3(4)
N14 C12 S13 125.9(4)
C15 N14 C12 111.9(4)
C15 N14 C20A 130.1(7)
C12 N14 C20A 117.9(6)
C15 N14 C20B 115.7(8)
C12 N14 C20B 132.2(9)
C20A N14 C20B 14.4(11)
O16 C15 N14 125.7(5)
O16 C15 C17 126.7(5)
N14 C15 C17 107.5(4)
N11 C17 C15 100.5(4)
N11 C17 C19 112.1(4)
C15 C17 C19 109.7(4)
N11 C17 C18 113.0(4)
C15 C17 C18 108.8(4)
C19 C17 C18 112.1(4)
C17 C18 H18A 109.5
C17 C18 H18B 109.5
H18A C18 H18B 109.5
C17 C18 H18C 109.5
H18A C18 H18C 109.5
H18B C18 H18C 109.5
C17 C19 H19A 109.5
C17 C19 H19B 109.5
H19A C19 H19B 109.5
C17 C19 H19C 109.5
H19A C19 H19C 109.5
H19B C19 H19C 109.5
C21A C20A C29A 120.4(10)
C21A C20A N14 120.0(10)
C29A C20A N14 118.1(10)
C20A C21A C22A 118.7(10)
C20A C21A H21A 120.7
C22A C21A H21A 120.7
C21A C22A C27A 120.7(9)
C21A C22A C23A 119.9(10)
C27A C22A C23A 118.8(8)
F24A C23A F26A 109.1(10)
F24A C23A F25A 104.1(10)
F26A C23A F25A 105.8(10)
F24A C23A C22A 113.3(8)
F26A C23A C22A 112.3(9)
F25A C23A C22A 111.6(11)
C28A C27A C22A 119.2(9)
C28A C27A C30A 118.6(11)
C22A C27A C30A 120.9(11)
C27A C28A C29A 120.0(11)
C27A C28A H28A 120.0
C29A C28A H28A 120.0
C28A C29A C20A 120.2(11)
C28A C29A H29A 119.9
C20A C29A H29A 119.9
N31A C30A C27A 177.7(17)
C21B C20B C29B 121.7(15)
C21B C20B N14 119.0(12)
C29B C20B N14 118.1(13)
C20B C21B C22B 119.0(13)
C20B C21B H21B 120.5
C22B C21B H21B 120.5
C21B C22B C27B 119.9(12)
C21B C22B C23B 118.6(13)
C27B C22B C23B 121.3(13)
F24B C23B F26B 106.9(12)
F24B C23B F25B 105.1(12)
F26B C23B F25B 104.9(12)
F24B C23B C22B 113.8(11)
F26B C23B C22B 113.2(12)
F25B C23B C22B 112.2(14)
C28B C27B C22B 119.6(11)
C28B C27B C30B 115.6(14)
C22B C27B C30B 121.4(13)
C27B C28B C29B 120.3(14)
C27B C28B H28B 119.8
C29B C28B H28B 119.8
C28B C29B C20B 117.9(14)
C28B C29B H29B 121.0
C20B C29B H29B 121.0
N31B C30B C27B 177.8(19)
C102 C101 C106 120.0
C102 C101 H101 120.0
C106 C101 H101 120.0
C103 C102 C101 120.0
C103 C102 H102 120.0
C101 C102 H102 120.0
C104 C103 C102 120.0
C104 C103 H103 120.0
C102 C103 H103 120.0
C103 C104 C105 120.0
C103 C104 H104 120.0
C105 C104 H104 120.0
C104 C105 C106 120.0
C104 C105 H105 120.0
C106 C105 H105 120.0
C105 C106 C101 120.0
C105 C106 C107 122.7(7)
C101 C106 C107 117.3(7)
O108 C107 O109 117.2(12)
O108 C107 C106 127.2(12)
O109 C107 C106 115.6(11)

loop_
_geom_bond_atom_site_label_1
_geom_bond_atom_site_label_2
_geom_bond_distance
N1 S2 1.599(5)
N1 H1A 0.924(13)
N1 H1B 0.924(13)
S2 O4 1.430(3)
S2 O3 1.439(4)
S2 C5 1.762(5)
C5 C10 1.385(7)
C5 C6 1.398(7)
C6 N7 1.341(6)
C6 H6 0.9500
N7 C8 1.336(6)
C8 C9 1.385(6)
C8 H8 0.9500
C9 C10 1.385(6)
C9 N11 1.430(6)
C10 H10 0.9500
N11 C12 1.360(6)
N11 C17 1.480(6)
C12 N14 1.393(6)
C12 S13 1.648(5)
N14 C15 1.390(6)
N14 C20A 1.410(11)
N14 C20B 1.477(17)
C15 O16 1.210(6)
C15 C17 1.515(7)
C17 C19 1.522(6)
C17 C18 1.532(6)
C18 H18A 0.9800
C18 H18B 0.9800
C18 H18C 0.9800
C19 H19A 0.9800
C19 H19B 0.9800
C19 H19C 0.9800
C20A C21A 1.383(12)
C20A C29A 1.385(13)
C21A C22A 1.384(11)
C21A H21A 0.9500
C22A C27A 1.408(14)
C22A C23A 1.499(13)
C23A F24A 1.314(10)
C23A F26A 1.329(9)
C23A F25A 1.340(9)
C27A C28A 1.373(14)
C27A C30A 1.447(11)
C28A C29A 1.381(13)
C28A H28A 0.9500
C29A H29A 0.9500
C30A N31A 1.134(11)
C20B C21B 1.376(16)
C20B C29B 1.392(15)
C21B C22B 1.389(16)
C21B H21B 0.9500
C22B C27B 1.393(16)
C22B C23B 1.486(15)
C23B F24B 1.322(10)
C23B F26B 1.332(10)
C23B F25B 1.338(10)
C27B C28B 1.378(17)
C27B C30B 1.455(15)
C28B C29B 1.387(14)
C28B H28B 0.9500
C29B H29B 0.9500
C30B N31B 1.145(14)
C101 C102 1.3900
C101 C106 1.3900
C101 H101 0.9500
C102 C103 1.3900
C102 H102 0.9500
C103 C104 1.3900
C103 H103 0.9500
C104 C105 1.3900
C104 H104 0.9500
C105 C106 1.3900
C105 H105 0.9500
C106 C107 1.481(9)
C107 O108 1.239(11)
C107 O109 1.321(10)
O109 H109 0.8400

loop_
_geom_hbond_atom_site_label_D
_geom_hbond_atom_site_label_H
_geom_hbond_atom_site_label_A
_geom_hbond_site_symmetry_A
_geom_hbond_distance_DA
_geom_hbond_distance_DH
_geom_hbond_distance_HA
_geom_hbond_angle_DHA
_geom_hbond_publ_flag
O109 H109 N31B 1_454 3.06(2) 0.840 2.387 138.2 no
N1 H1A O3 4_566 3.021(6) 0.92(2) 2.13(3) 161(5) no
N1 H1B N31A 1_454 2.932(12) 0.92(4) 2.07(4) 155(4) no

loop_
_geom_torsion_atom_site_label_1
_geom_torsion_atom_site_label_2
_geom_torsion_atom_site_label_3
_geom_torsion_atom_site_label_4
_geom_torsion
O4 S2 C5 C10 48.2(5)
O3 S2 C5 C10 177.0(4)
N1 S2 C5 C10 -67.1(5)
O4 S2 C5 C6 -134.0(4)
O3 S2 C5 C6 -5.1(5)
N1 S2 C5 C6 110.7(5)
C10 C5 C6 N7 -0.7(8)
S2 C5 C6 N7 -178.5(4)
C5 C6 N7 C8 1.3(8)
C6 N7 C8 C9 -1.3(8)
N7 C8 C9 C10 0.8(8)
N7 C8 C9 N11 179.8(5)
C6 C5 C10 C9 0.1(7)
S2 C5 C10 C9 177.9(4)
C8 C9 C10 C5 -0.1(7)
N11 C9 C10 C5 -179.1(4)
C8 C9 N11 C12 128.1(5)
C10 C9 N11 C12 -52.9(7)
C8 C9 N11 C17 -66.1(6)
C10 C9 N11 C17 112.9(5)
C9 N11 C12 N14 168.1(4)
C17 N11 C12 N14 1.0(5)
C9 N11 C12 S13 -14.1(7)
C17 N11 C12 S13 178.8(3)
N11 C12 N14 C15 -2.7(5)
S13 C12 N14 C15 179.4(3)
N11 C12 N14 C20A -178.8(7)
S13 C12 N14 C20A 3.4(8)
N11 C12 N14 C20B -176.7(11)
S13 C12 N14 C20B 5.5(12)
C12 N14 C15 O16 -178.2(5)
C20A N14 C15 O16 -2.8(11)
C20B N14 C15 O16 -3.2(11)
C12 N14 C15 C17 3.3(5)
C20A N14 C15 C17 178.7(8)
C20B N14 C15 C17 178.3(9)
C12 N11 C17 C15 0.9(5)
C9 N11 C17 C15 -166.1(4)
C12 N11 C17 C19 117.3(4)
C9 N11 C17 C19 -49.7(6)
C12 N11 C17 C18 -114.9(5)
C9 N11 C17 C18 78.1(5)
O16 C15 C17 N11 179.1(5)
N14 C15 C17 N11 -2.4(5)
O16 C15 C17 C19 60.9(6)
N14 C15 C17 C19 -120.7(4)
O16 C15 C17 C18 -62.0(7)
N14 C15 C17 C18 116.4(4)
C15 N14 C20A C21A 117.2(11)
C12 N14 C20A C21A -67.6(13)
C20B N14 C20A C21A 119(5)
C15 N14 C20A C29A -49.0(17)
C12 N14 C20A C29A 126.2(14)
C20B N14 C20A C29A -47(5)
C29A C20A C21A C22A -8(2)
N14 C20A C21A C22A -174.3(10)
C20A C21A C22A C27A 7.3(18)
C20A C21A C22A C23A 178.3(11)
C21A C22A C23A F24A 1.2(15)
C27A C22A C23A F24A 172.4(11)
C21A C22A C23A F26A 125.5(12)
C27A C22A C23A F26A -63.4(14)
C21A C22A C23A F25A -115.9(13)
C27A C22A C23A F25A 55.2(15)
C21A C22A C27A C28A -6(2)
C23A C22A C27A C28A -177.2(12)
C21A C22A C27A C30A -172.7(12)
C23A C22A C27A C30A 16.3(18)
C22A C27A C28A C29A 6(2)
C30A C27A C28A C29A 172.7(17)
C27A C28A C29A C20A -7(3)
C21A C20A C29A C28A 8(3)
N14 C20A C29A C28A 174.4(16)
C28A C27A C30A N31A 61(34)
C22A C27A C30A N31A -132(33)
C15 N14 C20B C21B 130.3(17)
C12 N14 C20B C21B -56(2)
C20A N14 C20B C21B -48(4)
C15 N14 C20B C29B -62(2)
C12 N14 C20B C29B 111.5(18)
C20A N14 C20B C29B 119(6)
C29B C20B C21B C22B 5(3)
N14 C20B C21B C22B 172.3(16)
C20B C21B C22B C27B -5(3)
C20B C21B C22B C23B -179.9(17)
C21B C22B C23B F24B 18(2)
C27B C22B C23B F24B -157.2(17)
C21B C22B C23B F26B 139.9(16)
C27B C22B C23B F26B -35(2)
C21B C22B C23B F25B -101.7(18)
C27B C22B C23B F25B 84(2)
C21B C22B C27B C28B 9(3)
C23B C22B C27B C28B -175.8(15)
C21B C22B C27B C30B 167.4(18)
C23B C22B C27B C30B -18(3)
C22B C27B C28B C29B -14(3)
C30B C27B C28B C29B -173.3(19)
C27B C28B C29B C20B 14(3)
C21B C20B C29B C28B -10(4)
N14 C20B C29B C28B -176.8(18)
C28B C27B C30B N31B -13(58)
C22B C27B C30B N31B -172(100)
C106 C101 C102 C103 0.0
C101 C102 C103 C104 0.0
C102 C103 C104 C105 0.0
C103 C104 C105 C106 0.0
C104 C105 C106 C101 0.0
C104 C105 C106 C107 179.1(7)
C102 C101 C106 C105 0.0
C102 C101 C106 C107 -179.2(7)
C105 C106 C107 O108 161.9(12)
C101 C106 C107 O108 -18.9(14)
C105 C106 C107 O109 -16.0(13)
C101 C106 C107 O109 163.1(10)
